data_4502586
loop_
_publ_author_name
'Lee, Tu'
'Wang, Pu Yun'

_publ_section_title
;
 Screening, Manufacturing, Photoluminescence, and Molecular Recognition of
 Co-Crystals: Cytosine with Dicarboxylic Acids
;
_journal_issue 3
_journal_name_full 'Crystal Growth &amp; Design'
_journal_page_first 1419
_journal_paper_doi 10.1021/cg901412d
_journal_volume 10
_journal_year 2010
_chemical_formula_sum 'C4 H7 N3 O2'
_chemical_formula_weight 129.13
_chemical_name_systematic
; 
 ? 
;
_space_group_IT_number 14
_symmetry_cell_setting monoclinic
_symmetry_space_group_name_Hall '-P 2ybc'
_symmetry_space_group_name_H-M 'P 1 21/c 1'
_atom_sites_solution_hydrogens geom
_atom_sites_solution_primary direct
_atom_sites_solution_secondary difmap
_audit_creation_method SHELXL-97
_cell_angle_alpha 90.00
_cell_angle_beta 100.4830(10)
_cell_angle_gamma 90.00
_cell_formula_units_Z 4
_cell_length_a 7.7179(2)
_cell_length_b 9.8143(2)
_cell_length_c 7.5218(2)
_cell_measurement_reflns_used 2691
_cell_measurement_temperature 100(2)
_cell_measurement_theta_max 25
_cell_measurement_theta_min 2.5
_cell_volume 560.24(2)
_computing_cell_refinement 'Bruker APEX2'
_computing_data_collection 'Bruker APEX2'
_computing_data_reduction 'Bruker Saint'
_computing_molecular_graphics 'Bruker APEX2'
_computing_publication_material 'Bruker APEX2'
_computing_structure_refinement 'Shelxtl-97 (Sheldrick, 2008)'
_computing_structure_solution 'Shelxtl-97 (Sheldrick, 2008)'
_diffrn_ambient_temperature 100(2)
_diffrn_measured_fraction_theta_full 0.999
_diffrn_measured_fraction_theta_max 0.999
_diffrn_measurement_device_type 'CCD area detector'
_diffrn_measurement_method 'phi and omega scans'
_diffrn_radiation_monochromator graphite
_diffrn_radiation_source 'fine-focus sealed tube'
_diffrn_radiation_type MoK\a
_diffrn_radiation_wavelength 0.71073
_diffrn_reflns_av_R_equivalents 0.0158
_diffrn_reflns_av_sigmaI/netI 0.0146
_diffrn_reflns_limit_h_max 9
_diffrn_reflns_limit_h_min -9
_diffrn_reflns_limit_k_max 12
_diffrn_reflns_limit_k_min -12
_diffrn_reflns_limit_l_max 9
_diffrn_reflns_limit_l_min -7
_diffrn_reflns_number 4856
_diffrn_reflns_theta_full 26.39
_diffrn_reflns_theta_max 26.39
_diffrn_reflns_theta_min 2.68
_exptl_absorpt_coefficient_mu 0.124
_exptl_absorpt_correction_T_max 0.7454
_exptl_absorpt_correction_T_min 0.6843
_exptl_absorpt_correction_type empirical
_exptl_crystal_colour Colorless
_exptl_crystal_density_diffrn 1.531
_exptl_crystal_density_meas ?
_exptl_crystal_density_method 'not measured'
_exptl_crystal_description Tabullar
_exptl_crystal_F_000 272
_exptl_crystal_size_max 0.30
_exptl_crystal_size_mid 0.25
_exptl_crystal_size_min 0.08
_refine_diff_density_max 0.420
_refine_diff_density_min -0.237
_refine_diff_density_rms 0.055
_refine_ls_extinction_method none
_refine_ls_goodness_of_fit_ref 1.089
_refine_ls_hydrogen_treatment constr
_refine_ls_matrix_type full
_refine_ls_number_parameters 82
_refine_ls_number_reflns 1151
_refine_ls_number_restraints 0
_refine_ls_restrained_S_all 1.089
_refine_ls_R_factor_all 0.0428
_refine_ls_R_factor_gt 0.0394
_refine_ls_shift/su_max 0.000
_refine_ls_shift/su_mean 0.000
_refine_ls_structure_factor_coef Fsqd
_refine_ls_weighting_details 'calc w=1/[\s^2^(Fo^2^)+(0.0655P)^2^+0.3096P] where P=(Fo^2^+2Fc^2^)/3'
_refine_ls_weighting_scheme calc
_refine_ls_wR_factor_gt 0.1139
_refine_ls_wR_factor_ref 0.1173
_reflns_number_gt 1037
_reflns_number_total 1151
_reflns_threshold_expression >2sigma(I)
_cod_data_source_file cg901412d_si_005.cif
_cod_data_source_block 090410b
_cod_depositor_comments
;
The following automatic conversions were performed:

'_symmetry_cell_setting' value 'Monoclinic' changed to 'monoclinic'
according to /home/saulius/struct/CIF-dictionaries/cif_core.dic
dictionary named 'cif_core.dic' version 2.4.2 from 2011-04-26.

Automatic conversion script
Id: cif_fix_values 1715 2011-07-08 13:25:40Z adriana 

The following automatic conversions were performed:

'_exptl_crystal_density_meas' value 'not measured' was changed to '?'
- the value is perceived as not measured.

Automatic conversion script
Id: cif_fix_values 3008 2015-01-20 13:52:24Z robertas 
;
_cod_original_cell_volume 560.23(2)
_cod_original_sg_symbol_H-M P2(1)/c
_cod_database_code 4502586

loop_
_symmetry_equiv_pos_as_xyz
'x, y, z'
'-x, y+1/2, -z+1/2'
'-x, -y, -z'
'x, -y-1/2, z-1/2'

loop_
_atom_site_label
_atom_site_type_symbol
_atom_site_fract_x
_atom_site_fract_y
_atom_site_fract_z
_atom_site_U_iso_or_equiv
_atom_site_adp_type
_atom_site_occupancy
_atom_site_symmetry_multiplicity
_atom_site_calc_flag
C1 C 0.49816(18) 0.12520(12) 0.26006(18) 0.0130(3) Uani 1 1 d
C2 C 0.25764(18) 0.00205(14) 0.33971(18) 0.0144(3) Uani 1 1 d
C3 C 0.17840(18) 0.11837(14) 0.37355(19) 0.0148(3) Uani 1 1 d
C4 C 0.26387(18) 0.24316(14) 0.34333(18) 0.0131(3) Uani 1 1 d
N1 N 0.42121(15) 0.24494(12) 0.28906(16) 0.0130(3) Uani 1 1 d
N2 N 0.41473(15) 0.00438(12) 0.28140(15) 0.0135(3) Uani 1 1 d
N3 N 0.18952(15) 0.36192(12) 0.36869(17) 0.0159(3) Uani 1 1 d
O1 O 0.64844(13) 0.12088(10) 0.21687(14) 0.0156(3) Uani 1 1 d
O2 O 0.14553(13) 0.70852(10) 0.52543(14) 0.0177(3) Uani 1 1 d
H1 H 0.4657 -0.0733 0.2568 0.080 Uiso 1 1 d
H2 H 0.2108 -0.0841 0.3590 0.080 Uiso 1 1 d
H3 H 0.0720 0.1216 0.4176 0.080 Uiso 1 1 d
H4 H 0.0944 0.3655 0.4076 0.080 Uiso 1 1 d
H5 H 0.2410 0.4444 0.3442 0.080 Uiso 1 1 d
H6 H 0.2221 0.6820 0.4601 0.080 Uiso 1 1 d
H7 H 0.2115 0.7470 0.6062 0.080 Uiso 1 1 d

loop_
_atom_site_aniso_label
_atom_site_aniso_U_11
_atom_site_aniso_U_22
_atom_site_aniso_U_33
_atom_site_aniso_U_23
_atom_site_aniso_U_13
_atom_site_aniso_U_12
C1 0.0142(7) 0.0125(7) 0.0121(6) 0.0003(5) 0.0019(5) -0.0007(5)
C2 0.0154(7) 0.0131(7) 0.0150(7) 0.0012(5) 0.0033(5) -0.0020(5)
C3 0.0138(7) 0.0144(7) 0.0172(7) 0.0007(5) 0.0058(5) -0.0018(5)
C4 0.0142(7) 0.0134(7) 0.0115(6) 0.0000(5) 0.0017(5) 0.0000(5)
N1 0.0143(6) 0.0099(6) 0.0156(6) -0.0002(4) 0.0044(5) -0.0007(4)
N2 0.0149(6) 0.0094(6) 0.0168(6) 0.0002(4) 0.0050(4) 0.0001(4)
N3 0.0152(6) 0.0116(6) 0.0226(7) -0.0008(5) 0.0079(5) 0.0010(4)
O1 0.0147(5) 0.0130(5) 0.0211(5) -0.0001(4) 0.0082(4) -0.0005(4)
O2 0.0151(5) 0.0179(5) 0.0214(5) -0.0017(4) 0.0067(4) -0.0013(4)

loop_
_atom_type_symbol
_atom_type_description
_atom_type_scat_dispersion_real
_atom_type_scat_dispersion_imag
_atom_type_scat_source
C C 0.0033 0.0016 'International Tables Vol C Tables 4.2.6.8 and 6.1.1.4'
H H 0.0000 0.0000 'International Tables Vol C Tables 4.2.6.8 and 6.1.1.4'
N N 0.0061 0.0033 'International Tables Vol C Tables 4.2.6.8 and 6.1.1.4'
O O 0.0106 0.0060 'International Tables Vol C Tables 4.2.6.8 and 6.1.1.4'

loop_
_geom_angle_atom_site_label_1
_geom_angle_atom_site_label_2
_geom_angle_atom_site_label_3
_geom_angle
O1 C1 N1 121.49(12)
O1 C1 N2 118.31(12)
N1 C1 N2 120.18(13)
C3 C2 N2 120.66(12)
C3 C2 H2 122.3
N2 C2 H2 117.0
C2 C3 C4 117.38(13)
C2 C3 H3 123.6
C4 C3 H3 119.0
N3 C4 N1 117.91(12)
N3 C4 C3 120.36(12)
N1 C4 C3 121.73(12)
C4 N1 C1 118.90(12)
C2 N2 C1 121.07(11)
C2 N2 H1 120.3
C1 N2 H1 118.7
C4 N3 H4 121.0
C4 N3 H5 121.4
H4 N3 H5 117.6
H6 O2 H7 99.4

loop_
_geom_bond_atom_site_label_1
_geom_bond_atom_site_label_2
_geom_bond_distance
C1 O1 1.2609(17)
C1 N1 1.3522(17)
C1 N2 1.3725(17)
C2 C3 1.341(2)
C2 N2 1.3625(18)
C2 H2 0.9411
C3 C4 1.4288(19)
C3 H3 0.9403
C4 N3 1.3281(18)
C4 N1 1.3498(18)
N2 H1 0.8926
N3 H4 0.8390
N3 H5 0.9347
O2 H6 0.8741
O2 H7 0.8114
